data_9004662
loop_
_publ_author_name
'Berlepsch, P.'
'Armbruster, T.'
'Makovicky, E.'
'Hejny, C.'
'Topa, D.'
'Graeser, S.'

_publ_section_title
;
 The crystal structure of (001) twinned xilingolite, Pb3Bi2S6,
 from Mittal-Hohtenn, Valais, Switzerland
;
_journal_name_full 'The Canadian Mineralogist'
_journal_page_first 1653
_journal_page_last 1663
_journal_paper_doi 10.2113/gscanmin.39.6.1653
_journal_volume 39
_journal_year 2001
_chemical_compound_source 'Mittal-Hohtenn, Valais, Switzerland'
_chemical_formula_sum 'Bi0.995 Pb1.505 S3'
_chemical_name_mineral Xilingolite
_space_group_IT_number 12
_symmetry_space_group_name_Hall '-C 2y'
_symmetry_space_group_name_H-M 'C 1 2/m 1'
_cell_angle_alpha 90
_cell_angle_beta 92.15
_cell_angle_gamma 90
_cell_length_a 13.511
_cell_length_b 4.0850
_cell_length_c 20.649
_cell_formula_units_Z 8
_cell_volume 1138.866
_database_code_amcsd 0005755
_exptl_crystal_density_diffrn 7.185
_cod_original_formula_sum 'Pb1.505 Bi.995 S3'
_cod_database_code 9004662

loop_
_space_group_symop_operation_xyz
x,y,z
1/2+x,1/2+y,z
x,-y,z
1/2+x,1/2-y,z
-x,y,-z
1/2-x,1/2+y,-z
-x,-y,-z
1/2-x,1/2-y,-z

loop_
_atom_site_aniso_label
_atom_site_aniso_U_11
_atom_site_aniso_U_22
_atom_site_aniso_U_33
_atom_site_aniso_U_12
_atom_site_aniso_U_13
_atom_site_aniso_U_23
PbM1a 0.03670 0.04280 0.03470 0.00000 0.00110 0.00000
BiM1a 0.03670 0.04280 0.03470 0.00000 0.00110 0.00000
PbM1b 0.03990 0.04170 0.03800 0.00000 -0.00130 0.00000
BiM1b 0.03990 0.04170 0.03800 0.00000 -0.00130 0.00000
PbM2a 0.03670 0.04070 0.03830 0.00000 0.00050 0.00000
BiM2a 0.03670 0.04070 0.03830 0.00000 0.00050 0.00000
BiM2b 0.03400 0.03900 0.03570 0.00000 -0.00080 0.00000
PbM3 0.04730 0.04560 0.05750 0.00000 -0.00350 0.00000
S1a 0.04500 0.04700 0.04300 0.00000 -0.00300 0.00000
S1b 0.04400 0.03700 0.06100 0.00000 -0.01400 0.00000
S2a 0.04800 0.04500 0.04000 0.00000 -0.00200 0.00000
S2b 0.03300 0.03800 0.05600 0.00000 0.00700 0.00000
S3 0.03400 0.04700 0.02700 0.00000 0.00200 0.00000
S4a 0.04500 0.04700 0.03300 0.00000 0.00400 0.00000
S4b 0.03500 0.04700 0.02900 0.00000 0.00100 0.00000

loop_
_atom_site_label
_atom_site_fract_x
_atom_site_fract_y
_atom_site_fract_z
_atom_site_occupancy
_atom_site_U_iso_or_equiv
PbM1a 0.09675 0.50000 0.13585 0.67000 0.03810
BiM1a 0.09675 0.50000 0.13585 0.33000 0.03810
PbM1b 0.91787 0.50000 0.63337 0.67000 0.03990
BiM1b 0.91787 0.50000 0.63337 0.33000 0.03990
PbM2a 0.36535 0.50000 0.04701 0.67000 0.03860
BiM2a 0.36535 0.50000 0.04701 0.33000 0.03860
BiM2b 0.63998 0.50000 0.55053 1.00000 0.03630
PbM3 0.32697 0.00000 0.24043 1.00000 0.05030
S1a 0.23600 0.00000 0.10070 1.00000 0.04500
S1b 0.76510 0.00000 0.58740 1.00000 0.04800
S2a 0.00000 0.50000 0.00000 1.00000 0.04400
S2b 0.00000 0.50000 0.50000 1.00000 0.04200
S3 0.18460 0.50000 0.25050 1.00000 0.03600
S4a 0.46240 0.50000 0.16490 1.00000 0.04200
S4b 0.55690 0.50000 0.66480 1.00000 0.03700

loop_
_cod_related_entry_id
_cod_related_entry_database
_cod_related_entry_code
1 AMCSD 0005755
